data_2017009
loop_
_publ_author_name
'Koner, Rajesh'
'Goldberg, Israel'

_publ_section_title
;
 Square-grid coordination networks of
 (5,10,15,20-tetra-4-pyridylporphyrinato)zinc(II) in its clathrate with
 two guest molecules of 1,2-dichlorobenzene: supramolecular isomerism
 of the porphyrin self-assembly
;
_journal_coeditor_code GD3276
_journal_issue 3
_journal_name_full 'Acta Crystallographica Section C'
_journal_page_first m139
_journal_page_last m142
_journal_paper_doi 10.1107/S0108270109005691
_journal_volume 65
_journal_year 2009
_chemical_formula_iupac '[Zn (C40 H24 N8)], 2C6 H4 Cl2'
_chemical_formula_moiety 'C40 H24 N8 Zn, 2(C6 H4 Cl2)'
_chemical_formula_sum 'C52 H32 Cl4 N8 Zn'
_chemical_formula_weight 976.03
_chemical_name_systematic
;(5,10,15,20-tetra-4-pyridylporphyrinato)zinc(II) 1,2-dichlorobenzene
 disolvate
;
_space_group_IT_number 14
_symmetry_cell_setting monoclinic
_symmetry_space_group_name_Hall '-P 2ybc'
_symmetry_space_group_name_H-M 'P 1 21/c 1'
_atom_sites_solution_hydrogens geom
_atom_sites_solution_primary direct
_atom_sites_solution_secondary difmap
_audit_creation_method SHELXL-97
_cell_angle_alpha 90.00
_cell_angle_beta 90.2383(7)
_cell_angle_gamma 90.00
_cell_formula_units_Z 2
_cell_length_a 11.0295(2)
_cell_length_b 13.8207(2)
_cell_length_c 14.1529(3)
_cell_measurement_reflns_used 4704
_cell_measurement_temperature 110(2)
_cell_measurement_theta_max 27.86
_cell_measurement_theta_min 1.41
_cell_volume 2157.38(7)
_computing_cell_refinement 'DENZO (Otwinowski & Minor, 1997)'
_computing_data_collection 'COLLECT (Nonius, 1999)'
_computing_data_reduction 'DENZO (Otwinowski & Minor, 1997)'
_computing_molecular_graphics
;
ORTEPIII (Burnett & Johnson, 1996) and Mercury (Macrae <i>et al.</i>,
2006)
;
_computing_publication_material 'SHELXL97 (Sheldrick, 2008)'
_computing_structure_refinement 'SHELXL97 (Sheldrick, 2008)'
_computing_structure_solution 'SIR97 (Altomare <i>et al.</i>,  1999)'
_diffrn_ambient_temperature 110(2)
_diffrn_detector_area_resol_mean 12.8
_diffrn_measured_fraction_theta_full 0.994
_diffrn_measured_fraction_theta_max 0.994
_diffrn_measurement_device_type 'Nonius KappaCCD'
_diffrn_measurement_method '1\% \f'
_diffrn_radiation_monochromator graphite
_diffrn_radiation_source 'fine-focus sealed tube'
_diffrn_radiation_type MoK\a
_diffrn_radiation_wavelength 0.71073
_diffrn_reflns_av_R_equivalents 0.0410
_diffrn_reflns_av_sigmaI/netI 0.0467
_diffrn_reflns_limit_h_max 14
_diffrn_reflns_limit_h_min 0
_diffrn_reflns_limit_k_max 17
_diffrn_reflns_limit_k_min -17
_diffrn_reflns_limit_l_max 18
_diffrn_reflns_limit_l_min -18
_diffrn_reflns_number 16059
_diffrn_reflns_theta_full 27.86
_diffrn_reflns_theta_max 27.86
_diffrn_reflns_theta_min 2.36
_diffrn_standards_number 0
_exptl_absorpt_coefficient_mu 0.866
_exptl_absorpt_correction_T_max 0.8810
_exptl_absorpt_correction_T_min 0.7811
_exptl_absorpt_correction_type multi-scan
_exptl_absorpt_process_details '(Blessing, 1995)'
_exptl_crystal_colour red
_exptl_crystal_density_diffrn 1.503
_exptl_crystal_density_method 'not measured'
_exptl_crystal_description 'square block'
_exptl_crystal_F_000 996
_exptl_crystal_size_max 0.30
_exptl_crystal_size_mid 0.25
_exptl_crystal_size_min 0.15
_refine_diff_density_max 0.411
_refine_diff_density_min -0.742
_refine_ls_extinction_method none
_refine_ls_goodness_of_fit_ref 1.045
_refine_ls_hydrogen_treatment constr
_refine_ls_matrix_type full
_refine_ls_number_parameters 295
_refine_ls_number_reflns 5115
_refine_ls_number_restraints 0
_refine_ls_restrained_S_all 1.045
_refine_ls_R_factor_all 0.0627
_refine_ls_R_factor_gt 0.0444
_refine_ls_shift/su_max 0.000
_refine_ls_shift/su_mean 0.000
_refine_ls_structure_factor_coef Fsqd
_refine_ls_weighting_details 'calc w=1/[\s^2^(Fo^2^)+(0.0614P)^2^+0.9105P] where P=(Fo^2^+2Fc^2^)/3'
_refine_ls_weighting_scheme calc
_refine_ls_wR_factor_gt 0.1060
_refine_ls_wR_factor_ref 0.1163
_reflns_number_gt 3970
_reflns_number_total 5115
_reflns_threshold_expression I>2\s(I)
_cod_data_source_file gd3276.cif
_cod_data_source_block I
_cod_original_cell_volume 2157.39(7)
_cod_original_sg_symbol_H-M 'P 21/c'
_cod_database_code 2017009
_cod_database_fobs_code 2017009

loop_
_symmetry_equiv_pos_as_xyz
'x, y, z'
'-x, y+1/2, -z+1/2'
'-x, -y, -z'
'x, -y-1/2, z-1/2'

loop_
_atom_site_type_symbol
_atom_site_label
_atom_site_fract_x
_atom_site_fract_y
_atom_site_fract_z
_atom_site_U_iso_or_equiv
_atom_site_adp_type
_atom_site_calc_flag
_atom_site_refinement_flags
_atom_site_occupancy
_atom_site_disorder_assembly
_atom_site_disorder_group
Zn Zn1 0.0000 0.5000 0.5000 0.01447(11) Uani d S 1 . .
C C1 -0.21505(19) 0.63951(14) 0.47345(14) 0.0168(4) Uani d . 1 . .
C C2 -0.2546(2) 0.72216(15) 0.41873(15) 0.0199(4) Uani d . 1 . .
H H2 -0.3292 0.7558 0.4253 0.024 Uiso calc R 1 . .
C C3 -0.16555(19) 0.74265(15) 0.35657(15) 0.0189(4) Uani d . 1 . .
H H3 -0.1661 0.7930 0.3109 0.023 Uiso calc R 1 . .
C C4 -0.06888(19) 0.67337(14) 0.37269(14) 0.0163(4) Uani d . 1 . .
C C5 0.04325(18) 0.67082(14) 0.32510(14) 0.0156(4) Uani d . 1 . .
C C6 0.13771(19) 0.60363(14) 0.33994(14) 0.0163(4) Uani d . 1 . .
C C7 0.24989(19) 0.60068(15) 0.28690(15) 0.0189(4) Uani d . 1 . .
H H7 0.2738 0.6439 0.2383 0.023 Uiso calc R 1 . .
C C8 0.3139(2) 0.52414(15) 0.32026(15) 0.0195(4) Uani d . 1 . .
H H8 0.3907 0.5026 0.2985 0.023 Uiso calc R 1 . .
C C9 0.24303(18) 0.48127(14) 0.39555(14) 0.0155(4) Uani d . 1 . .
C C10 0.27971(18) 0.40194(14) 0.45126(14) 0.0164(4) Uani d . 1 . .
N N11 -0.10274(15) 0.61094(12) 0.44339(12) 0.0155(3) Uani d . 1 . .
N N12 0.13679(15) 0.53132(12) 0.40536(12) 0.0155(4) Uani d . 1 . .
C C13 0.06132(18) 0.74640(15) 0.25129(14) 0.0164(4) Uani d . 1 . .
C C14 0.07091(19) 0.72181(15) 0.15608(14) 0.0177(4) Uani d . 1 . .
H H14 0.0736 0.6558 0.1376 0.021 Uiso calc R 1 . .
C C15 0.07647(19) 0.79411(15) 0.08886(15) 0.0192(4) Uani d . 1 . .
H H15 0.0824 0.7760 0.0243 0.023 Uiso calc R 1 . .
N N16 0.07393(16) 0.88808(13) 0.11004(12) 0.0190(4) Uani d . 1 . .
C C17 0.07074(19) 0.91193(15) 0.20145(15) 0.0197(4) Uani d . 1 . .
H H17 0.0723 0.9786 0.2177 0.024 Uiso calc R 1 . .
C C18 0.0654(2) 0.84467(15) 0.27368(15) 0.0199(4) Uani d . 1 . .
H H18 0.0644 0.8651 0.3378 0.024 Uiso calc R 1 . .
C C19 0.39785(19) 0.35487(14) 0.42642(15) 0.0180(4) Uani d . 1 . .
C C20 0.5027(2) 0.36887(18) 0.47905(17) 0.0267(5) Uani d . 1 . .
H H20 0.5020 0.4099 0.5329 0.032 Uiso calc R 1 . .
C C21 0.6086(2) 0.32235(19) 0.45236(18) 0.0312(5) Uani d . 1 . .
H H21 0.6795 0.3337 0.4890 0.037 Uiso calc R 1 . .
N N22 0.61716(18) 0.26284(15) 0.37886(14) 0.0289(5) Uani d . 1 . .
C C23 0.5162(2) 0.24968(19) 0.32870(18) 0.0339(6) Uani d . 1 . .
H H23 0.5196 0.2076 0.2757 0.041 Uiso calc R 1 . .
C C24 0.4062(2) 0.29363(18) 0.34906(18) 0.0297(5) Uani d . 1 . .
H H24 0.3372 0.2819 0.3103 0.036 Uiso calc R 1 . .
Cl Cl25 0.65049(6) 0.52317(5) 0.26423(5) 0.03981(18) Uani d . 1 . .
Cl Cl26 0.53532(13) 0.38155(10) 0.11492(8) 0.1045(5) Uani d . 1 . .
C C27 0.7049(2) 0.51767(18) 0.14968(19) 0.0307(5) Uani d . 1 . .
C C28 0.6557(3) 0.4547(2) 0.0851(2) 0.0479(8) Uani d . 1 . .
C C29 0.7026(4) 0.4503(3) -0.0060(2) 0.0615(10) Uani d . 1 . .
H H29 0.6690 0.4063 -0.0506 0.074 Uiso calc R 1 . .
C C30 0.7973(3) 0.5093(2) -0.0316(2) 0.0436(7) Uani d . 1 . .
H H30 0.8291 0.5064 -0.0938 0.052 Uiso calc R 1 . .
C C31 0.8460(3) 0.5727(2) 0.0336(2) 0.0373(6) Uani d . 1 . .
H H31 0.9114 0.6135 0.0159 0.045 Uiso calc R 1 . .
C C32 0.8011(2) 0.57769(19) 0.12369(18) 0.0323(6) Uani d . 1 . .
H H32 0.8352 0.6216 0.1681 0.039 Uiso calc R 1 . .

loop_
_atom_site_aniso_label
_atom_site_aniso_U_11
_atom_site_aniso_U_22
_atom_site_aniso_U_33
_atom_site_aniso_U_12
_atom_site_aniso_U_13
_atom_site_aniso_U_23
Zn1 0.01424(18) 0.01427(18) 0.01493(18) 0.00194(12) 0.00336(12) 0.00131(13)
C1 0.0176(10) 0.0145(9) 0.0183(10) 0.0020(7) -0.0003(8) -0.0002(8)
C2 0.0183(11) 0.0197(10) 0.0218(10) 0.0056(8) 0.0018(8) 0.0023(9)
C3 0.0188(11) 0.0175(10) 0.0204(10) 0.0018(8) 0.0008(8) 0.0032(8)
C4 0.0179(10) 0.0151(9) 0.0158(9) 0.0004(7) 0.0009(8) 0.0003(8)
C5 0.0179(10) 0.0145(9) 0.0144(9) -0.0008(7) 0.0011(8) 0.0002(8)
C6 0.0164(10) 0.0172(10) 0.0152(9) -0.0014(7) 0.0019(8) -0.0001(8)
C7 0.0174(11) 0.0220(10) 0.0175(10) -0.0004(8) 0.0058(8) 0.0041(8)
C8 0.0162(11) 0.0223(10) 0.0202(10) 0.0006(8) 0.0054(8) 0.0004(9)
C9 0.0127(10) 0.0189(10) 0.0149(10) 0.0002(7) 0.0025(8) -0.0005(8)
C10 0.0138(10) 0.0175(10) 0.0179(10) 0.0025(7) 0.0015(8) -0.0009(8)
N11 0.0146(9) 0.0152(8) 0.0166(8) 0.0012(6) 0.0023(7) -0.0008(7)
N12 0.0151(9) 0.0146(8) 0.0170(9) 0.0004(6) 0.0024(7) 0.0020(7)
C13 0.0141(10) 0.0185(10) 0.0166(10) 0.0009(7) 0.0010(8) 0.0042(8)
C14 0.0177(10) 0.0162(10) 0.0193(10) 0.0014(7) 0.0028(8) 0.0002(8)
C15 0.0185(11) 0.0209(10) 0.0182(10) 0.0015(8) 0.0009(8) 0.0014(8)
N16 0.0173(9) 0.0198(9) 0.0198(9) -0.0001(7) 0.0011(7) 0.0039(7)
C17 0.0220(11) 0.0163(10) 0.0210(10) -0.0025(8) -0.0014(8) 0.0005(9)
C18 0.0235(11) 0.0191(10) 0.0171(10) -0.0014(8) 0.0002(8) 0.0006(8)
C19 0.0162(10) 0.0169(10) 0.0210(10) 0.0034(8) 0.0050(8) 0.0046(8)
C20 0.0199(12) 0.0310(12) 0.0293(12) 0.0048(9) 0.0002(9) -0.0069(10)
C21 0.0178(12) 0.0396(14) 0.0362(14) 0.0063(10) -0.0027(10) -0.0056(11)
N22 0.0217(10) 0.0310(11) 0.0340(11) 0.0078(8) 0.0065(8) -0.0014(9)
C23 0.0276(14) 0.0379(14) 0.0361(14) 0.0111(10) 0.0046(11) -0.0138(12)
C24 0.0195(12) 0.0376(14) 0.0322(13) 0.0059(10) -0.0014(10) -0.0109(11)
Cl25 0.0288(4) 0.0550(4) 0.0357(4) -0.0007(3) 0.0067(3) -0.0042(3)
Cl26 0.1194(10) 0.1229(10) 0.0716(7) -0.0962(9) 0.0275(6) -0.0274(6)
C27 0.0289(14) 0.0323(13) 0.0310(13) 0.0035(10) -0.0003(10) -0.0004(11)
C28 0.054(2) 0.0434(17) 0.0466(17) -0.0208(14) 0.0067(15) -0.0040(14)
C29 0.087(3) 0.054(2) 0.0429(18) -0.0329(19) 0.0103(18) -0.0192(16)
C30 0.060(2) 0.0369(15) 0.0338(15) -0.0059(13) 0.0095(14) -0.0046(12)
C31 0.0382(16) 0.0331(14) 0.0405(15) -0.0039(11) 0.0006(12) 0.0043(12)
C32 0.0346(14) 0.0309(13) 0.0315(13) -0.0005(10) -0.0050(11) -0.0016(11)

loop_
_atom_type_symbol
_atom_type_description
_atom_type_scat_dispersion_real
_atom_type_scat_dispersion_imag
_atom_type_scat_source
C C 0.0033 0.0016 'International Tables Vol C Tables 4.2.6.8 and 6.1.1.4'
H H 0.0000 0.0000 'International Tables Vol C Tables 4.2.6.8 and 6.1.1.4'
N N 0.0061 0.0033 'International Tables Vol C Tables 4.2.6.8 and 6.1.1.4'
Cl Cl 0.1484 0.1585 'International Tables Vol C Tables 4.2.6.8 and 6.1.1.4'
Zn Zn 0.2839 1.4301 'International Tables Vol C Tables 4.2.6.8 and 6.1.1.4'

loop_
_geom_angle_atom_site_label_1
_geom_angle_atom_site_label_2
_geom_angle_atom_site_label_3
_geom_angle_site_symmetry_1
_geom_angle_site_symmetry_3
_geom_angle
_geom_angle_publ_flag
N11 Zn1 N11 3_566 . 180.00(8) yes
N11 Zn1 N12 3_566 . 90.35(7) yes
N11 Zn1 N12 . . 89.65(7) yes
N11 Zn1 N12 3_566 3_566 89.65(7) yes
N11 Zn1 N12 . 3_566 90.35(7) yes
N12 Zn1 N12 . 3_566 180.00(6) yes
N11 Zn1 N16 3_566 4_576 92.49(6) yes
N11 Zn1 N16 . 4_576 87.51(6) yes
N12 Zn1 N16 . 4_576 92.27(6) yes
N12 Zn1 N16 3_566 4_576 87.73(6) yes
N11 Zn1 N16 3_566 2_545 87.51(6) yes
N11 Zn1 N16 . 2_545 92.49(6) yes
N12 Zn1 N16 . 2_545 87.73(6) yes
N12 Zn1 N16 3_566 2_545 92.27(7) yes
N16 Zn1 N16 4_576 2_545 180.0 yes
N11 C1 C10 . 3_566 125.45(18) ?
N11 C1 C2 . . 109.41(18) ?
C10 C1 C2 3_566 . 125.07(19) ?
C3 C2 C1 . . 107.20(18) ?
C3 C2 H2 . . 126.4 ?
C1 C2 H2 . . 126.4 ?
C2 C3 C4 . . 107.16(18) ?
C2 C3 H3 . . 126.4 ?
C4 C3 H3 . . 126.4 ?
N11 C4 C5 . . 124.98(18) ?
N11 C4 C3 . . 109.10(17) ?
C5 C4 C3 . . 125.91(19) ?
C6 C5 C4 . . 126.40(18) ?
C6 C5 C13 . . 117.69(18) ?
C4 C5 C13 . . 115.91(18) ?
N12 C6 C5 . . 125.20(18) ?
N12 C6 C7 . . 109.87(18) ?
C5 C6 C7 . . 124.92(18) ?
C8 C7 C6 . . 106.60(18) ?
C8 C7 H7 . . 126.7 ?
C6 C7 H7 . . 126.7 ?
C7 C8 C9 . . 107.05(18) ?
C7 C8 H8 . . 126.5 ?
C9 C8 H8 . . 126.5 ?
N12 C9 C10 . . 125.50(18) ?
N12 C9 C8 . . 109.41(18) ?
C10 C9 C8 . . 125.08(19) ?
C1 C10 C9 3_566 . 126.56(19) ?
C1 C10 C19 3_566 . 116.41(18) ?
C9 C10 C19 . . 117.01(18) ?
C1 N11 C4 . . 107.11(16) ?
C1 N11 Zn1 . . 126.06(13) ?
C4 N11 Zn1 . . 126.73(13) ?
C6 N12 C9 . . 107.04(17) ?
C6 N12 Zn1 . . 126.97(14) ?
C9 N12 Zn1 . . 125.98(14) ?
C14 C13 C18 . . 117.03(19) ?
C14 C13 C5 . . 121.15(18) ?
C18 C13 C5 . . 121.79(18) ?
C15 C14 C13 . . 119.54(19) ?
C15 C14 H14 . . 120.2 ?
C13 C14 H14 . . 120.2 ?
N16 C15 C14 . . 123.3(2) ?
N16 C15 H15 . . 118.4 ?
C14 C15 H15 . . 118.4 ?
C15 N16 C17 . . 117.32(18) ?
C15 N16 Zn1 . 2 120.13(14) ?
C17 N16 Zn1 . 2 118.11(14) ?
N16 C17 C18 . . 123.46(19) ?
N16 C17 H17 . . 118.3 ?
C18 C17 H17 . . 118.3 ?
C17 C18 C13 . . 119.2(2) ?
C17 C18 H18 . . 120.4 ?
C13 C18 H18 . . 120.4 ?
C20 C19 C24 . . 116.8(2) ?
C20 C19 C10 . . 122.50(19) ?
C24 C19 C10 . . 120.7(2) ?
C19 C20 C21 . . 119.4(2) ?
C19 C20 H20 . . 120.3 ?
C21 C20 H20 . . 120.3 ?
N22 C21 C20 . . 124.2(2) ?
N22 C21 H21 . . 117.9 ?
C20 C21 H21 . . 117.9 ?
C21 N22 C23 . . 116.1(2) ?
N22 C23 C24 . . 124.0(2) ?
N22 C23 H23 . . 118.0 ?
C24 C23 H23 . . 118.0 ?
C19 C24 C23 . . 119.4(2) ?
C19 C24 H24 . . 120.3 ?
C23 C24 H24 . . 120.3 ?
C28 C27 C32 . . 120.0(3) ?
C28 C27 Cl25 . . 120.9(2) ?
C32 C27 Cl25 . . 119.1(2) ?
C27 C28 C29 . . 119.8(3) ?
C27 C28 Cl26 . . 120.8(2) ?
C29 C28 Cl26 . . 119.4(2) ?
C30 C29 C28 . . 120.2(3) ?
C30 C29 H29 . . 119.9 ?
C28 C29 H29 . . 119.9 ?
C29 C30 C31 . . 119.6(3) ?
C29 C30 H30 . . 120.2 ?
C31 C30 H30 . . 120.2 ?
C32 C31 C30 . . 120.8(3) ?
C32 C31 H31 . . 119.6 ?
C30 C31 H31 . . 119.6 ?
C31 C32 C27 . . 119.5(2) ?
C31 C32 H32 . . 120.3 ?
C27 C32 H32 . . 120.3 ?

loop_
_geom_bond_atom_site_label_1
_geom_bond_atom_site_label_2
_geom_bond_site_symmetry_2
_geom_bond_distance
_geom_bond_publ_flag
Zn1 N11 3_566 2.0662(16) yes
Zn1 N11 . 2.0663(16) yes
Zn1 N12 . 2.0675(17) yes
Zn1 N12 3_566 2.0675(17) yes
Zn1 N16 4_576 2.3393(17) yes
Zn1 N16 2_545 2.3393(17) yes
C1 N11 . 1.370(3) ?
C1 C10 3_566 1.407(3) ?
C1 C2 . 1.446(3) ?
C2 C3 . 1.351(3) ?
C2 H2 . 0.9500 ?
C3 C4 . 1.450(3) ?
C3 H3 . 0.9500 ?
C4 N11 . 1.374(3) ?
C4 C5 . 1.411(3) ?
C5 C6 . 1.411(3) ?
C5 C13 . 1.491(3) ?
C6 N12 . 1.362(3) ?
C6 C7 . 1.450(3) ?
C7 C8 . 1.356(3) ?
C7 H7 . 0.9500 ?
C8 C9 . 1.451(3) ?
C8 H8 . 0.9500 ?
C9 N12 . 1.368(3) ?
C9 C10 . 1.409(3) ?
C10 C1 3_566 1.407(3) ?
C10 C19 . 1.499(3) ?
C13 C14 . 1.394(3) ?
C13 C18 . 1.395(3) ?
C14 C15 . 1.381(3) ?
C14 H14 . 0.9500 ?
C15 N16 . 1.333(3) ?
C15 H15 . 0.9500 ?
N16 C17 . 1.336(3) ?
N16 Zn1 2 2.3393(17) yes
C17 C18 . 1.383(3) ?
C17 H17 . 0.9500 ?
C18 H18 . 0.9500 ?
C19 C20 . 1.386(3) ?
C19 C24 . 1.387(3) ?
C20 C21 . 1.387(3) ?
C20 H20 . 0.9500 ?
C21 N22 . 1.330(3) ?
C21 H21 . 0.9500 ?
N22 C23 . 1.331(3) ?
C23 C24 . 1.388(3) ?
C23 H23 . 0.9500 ?
C24 H24 . 0.9500 ?
Cl25 C27 . 1.733(3) ?
Cl26 C28 . 1.723(3) ?
C27 C28 . 1.372(4) ?
C27 C32 . 1.398(4) ?
C28 C29 . 1.392(4) ?
C29 C30 . 1.375(4) ?
C29 H29 . 0.9500 ?
C30 C31 . 1.380(4) ?
C30 H30 . 0.9500 ?
C31 C32 . 1.371(4) ?
C31 H31 . 0.9500 ?
C32 H32 . 0.9500 ?
